data_7123266
loop_
_publ_author_name
'Qiao, Yanjun'
'Lu, Yifan'
'Chen, Weinan'
'Chen, Yijing'
'Baumgarten, Martin'
'Zhou, Gang'

_publ_section_title
;
 Cyclopenta[b]thiopyran and Cyclopenta[b]selenopyran Based Heteroarenes:
 Electronic Communication Between S- and/or Se-Fused Aromatics
;
_journal_name_full 'Chemical Communications'
_journal_paper_doi 10.1039/C9CC01761E
_journal_year 2019
_chemical_formula_moiety 'C38 H44 S2'
_chemical_formula_sum 'C38 H44 S2'
_chemical_formula_weight 564.85
_chemical_name_systematic LYF-St
_space_group_crystal_system triclinic
_space_group_IT_number 2
_space_group_name_Hall '-P 1'
_space_group_name_H-M_alt 'P -1'
_symmetry_space_group_name_Hall '-P 1'
_symmetry_space_group_name_H-M 'P -1'
_atom_sites_solution_hydrogens geom
_audit_block_doi 10.5517/ccdc.csd.cc1q06xv
_audit_creation_method SHELXL-2014/7
_audit_update_record
;
2017-10-10 deposited with the CCDC.    2019-04-04 downloaded from the CCDC.
;
_cell_angle_alpha 78.265(16)
_cell_angle_beta 87.365(18)
_cell_angle_gamma 80.485(15)
_cell_formula_units_Z 1
_cell_length_a 4.9037(8)
_cell_length_b 9.209(3)
_cell_length_c 17.287(5)
_cell_measurement_reflns_used 8954
_cell_measurement_temperature 173(2)
_cell_measurement_theta_max 68.31
_cell_measurement_theta_min 2.61
_cell_volume 753.8(4)
_computing_structure_refinement 'SHELXL-2014/7 (Sheldrick, 2014)'
_diffrn_ambient_temperature 173(2)
_diffrn_measured_fraction_theta_full 0.967
_diffrn_measured_fraction_theta_max 0.962
_diffrn_measurement_device_type 'Bruker APEX-II CCD'
_diffrn_measurement_method '\f and \w scans'
_diffrn_radiation_type CuK\a
_diffrn_radiation_wavelength 1.54178
_diffrn_reflns_av_R_equivalents 0.0390
_diffrn_reflns_av_unetI/netI 0.0223
_diffrn_reflns_Laue_measured_fraction_full 0.967
_diffrn_reflns_Laue_measured_fraction_max 0.962
_diffrn_reflns_limit_h_max 5
_diffrn_reflns_limit_h_min -5
_diffrn_reflns_limit_k_max 11
_diffrn_reflns_limit_k_min -11
_diffrn_reflns_limit_l_max 20
_diffrn_reflns_limit_l_min -20
_diffrn_reflns_number 15497
_diffrn_reflns_point_group_measured_fraction_full 0.967
_diffrn_reflns_point_group_measured_fraction_max 0.962
_diffrn_reflns_theta_full 67.679
_diffrn_reflns_theta_max 68.557
_diffrn_reflns_theta_min 2.611
_exptl_absorpt_coefficient_mu 1.776
_exptl_crystal_colour 'Dark green'
_exptl_crystal_density_diffrn 1.244
_exptl_crystal_description block
_exptl_crystal_F_000 304
_exptl_crystal_size_max 0.160
_exptl_crystal_size_mid 0.150
_exptl_crystal_size_min 0.120
_exptl_transmission_factor_max 0.7531
_exptl_transmission_factor_min 0.6976
_refine_diff_density_max 0.224
_refine_diff_density_min -0.215
_refine_diff_density_rms 0.041
_refine_ls_extinction_method none
_refine_ls_goodness_of_fit_ref 1.101
_refine_ls_hydrogen_treatment constr
_refine_ls_matrix_type full
_refine_ls_number_parameters 182
_refine_ls_number_reflns 2663
_refine_ls_number_restraints 0
_refine_ls_restrained_S_all 1.101
_refine_ls_R_factor_all 0.0411
_refine_ls_R_factor_gt 0.0354
_refine_ls_shift/su_max 0.001
_refine_ls_shift/su_mean 0.000
_refine_ls_structure_factor_coef Fsqd
_refine_ls_weighting_details 'w=1/[\s^2^(Fo^2^)+(0.0295P)^2^+0.3772P] where P=(Fo^2^+2Fc^2^)/3'
_refine_ls_weighting_scheme calc
_refine_ls_wR_factor_gt 0.0800
_refine_ls_wR_factor_ref 0.0824
_reflns_Friedel_coverage 0.000
_reflns_number_gt 2387
_reflns_number_total 2663
_reflns_threshold_expression 'I > 2\s(I)'
_cod_data_source_file c9cc01761e2.cif
_cod_data_source_block t_a
_cod_original_cell_volume 753.8(3)
_cod_database_code 7123266
_shelx_shelxl_version_number 2014/7
_shelx_space_group_comment
;
The symmetry employed for this shelxl refinement is uniquely defined
by the following loop, which should always be used as a source of
symmetry information in preference to the above space-group names.
They are only intended as comments.
;
_shelx_estimated_absorpt_t_min 0.764
_shelx_estimated_absorpt_t_max 0.815

loop_
_space_group_symop_operation_xyz
'x, y, z'
'-x, -y, -z'

loop_
_atom_site_label
_atom_site_type_symbol
_atom_site_fract_x
_atom_site_fract_y
_atom_site_fract_z
_atom_site_U_iso_or_equiv
_atom_site_adp_type
_atom_site_occupancy
_atom_site_site_symmetry_order
_atom_site_calc_flag
_atom_site_refinement_flags_posn
_atom_site_refinement_flags_adp
S1 S 1.34817(9) 0.32121(5) 0.77250(2) 0.02696(13) Uani 1 1 d . .
C1 C 1.3932(4) 0.13026(19) 0.77939(10) 0.0296(4) Uani 1 1 d . .
H1 H 1.5325 0.0884 0.7466 0.036 Uiso 1 1 calc R U
C2 C 1.2493(4) 0.03407(19) 0.82702(10) 0.0295(4) Uani 1 1 d . .
H2 H 1.2923 -0.0695 0.8249 0.035 Uiso 1 1 calc R U
C3 C 1.0360(4) 0.07870(18) 0.88047(10) 0.0252(4) Uani 1 1 d . .
H3 H 0.9416 0.0045 0.9115 0.030 Uiso 1 1 calc R U
C4 C 0.9644(3) 0.22316(18) 0.88821(9) 0.0213(3) Uani 1 1 d . .
C5 C 1.0922(3) 0.34786(18) 0.84345(9) 0.0214(3) Uani 1 1 d . .
C6 C 0.9829(3) 0.47936(17) 0.86528(9) 0.0207(3) Uani 1 1 d . .
C7 C 0.7734(3) 0.44421(17) 0.92695(9) 0.0198(3) Uani 1 1 d . .
C9 C 0.5729(3) 0.22322(17) 0.99280(9) 0.0217(3) Uani 1 1 d . .
H9 H 0.5669 0.1188 0.9993 0.026 Uiso 1 1 calc R U
C8 C 0.7627(3) 0.28971(17) 0.93931(9) 0.0207(3) Uani 1 1 d . .
C10 C 0.3977(3) 0.30901(17) 1.03522(9) 0.0213(3) Uani 1 1 d . .
H10 H 0.2682 0.2635 1.0707 0.026 Uiso 1 1 calc R U
C11 C 0.4040(3) 0.46483(17) 1.02764(9) 0.0196(3) Uani 1 1 d . .
C12 C 1.0673(3) 0.62809(18) 0.82832(10) 0.0229(3) Uani 1 1 d . .
H12A H 1.2456 0.6097 0.7999 0.027 Uiso 1 1 calc R U
H12B H 1.0972 0.6813 0.8708 0.027 Uiso 1 1 calc R U
C13 C 0.8544(4) 0.73002(18) 0.77044(10) 0.0248(4) Uani 1 1 d . .
H13A H 0.6780 0.7511 0.7994 0.030 Uiso 1 1 calc R U
H13B H 0.9208 0.8269 0.7508 0.030 Uiso 1 1 calc R U
C14 C 0.7996(4) 0.66375(19) 0.70004(10) 0.0256(4) Uani 1 1 d . .
H14A H 0.7363 0.5660 0.7196 0.031 Uiso 1 1 calc R U
H14B H 0.9751 0.6446 0.6704 0.031 Uiso 1 1 calc R U
C15 C 0.5840(4) 0.76468(19) 0.64384(10) 0.0275(4) Uani 1 1 d . .
H15A H 0.4111 0.7878 0.6739 0.033 Uiso 1 1 calc R U
H15B H 0.6513 0.8606 0.6222 0.033 Uiso 1 1 calc R U
C16 C 0.5207(4) 0.6947(2) 0.57574(10) 0.0304(4) Uani 1 1 d . .
H16A H 0.4489 0.6002 0.5976 0.036 Uiso 1 1 calc R U
H16B H 0.6953 0.6685 0.5470 0.036 Uiso 1 1 calc R U
C17 C 0.3129(4) 0.7943(2) 0.51731(10) 0.0308(4) Uani 1 1 d . .
H17A H 0.1372 0.8196 0.5458 0.037 Uiso 1 1 calc R U
H17B H 0.3835 0.8892 0.4956 0.037 Uiso 1 1 calc R U
C18 C 0.2549(4) 0.7226(2) 0.44934(11) 0.0395(5) Uani 1 1 d . .
H18A H 0.1844 0.6276 0.4711 0.047 Uiso 1 1 calc R U
H18B H 0.4306 0.6973 0.4209 0.047 Uiso 1 1 calc R U
C19 C 0.0467(5) 0.8221(3) 0.39080(13) 0.0494(6) Uani 1 1 d . .
H19A H 0.1145 0.9166 0.3689 0.074 Uiso 1 1 calc R U
H19B H -0.1311 0.8435 0.4179 0.074 Uiso 1 1 calc R U
H19C H 0.0225 0.7704 0.3479 0.074 Uiso 1 1 calc R U

loop_
_atom_site_aniso_label
_atom_site_aniso_U_11
_atom_site_aniso_U_22
_atom_site_aniso_U_33
_atom_site_aniso_U_23
_atom_site_aniso_U_13
_atom_site_aniso_U_12
S1 0.0272(2) 0.0266(2) 0.0264(2) -0.00461(16) 0.00213(17) -0.00389(17)
C1 0.0293(10) 0.0293(9) 0.0291(9) -0.0081(7) -0.0020(8) 0.0024(7)
C2 0.0327(10) 0.0221(8) 0.0328(9) -0.0073(7) -0.0050(8) 0.0016(7)
C3 0.0272(9) 0.0219(8) 0.0262(9) -0.0031(7) -0.0061(7) -0.0036(7)
C4 0.0216(8) 0.0215(8) 0.0205(8) -0.0014(6) -0.0069(7) -0.0042(6)
C5 0.0203(8) 0.0237(8) 0.0191(8) -0.0009(6) -0.0047(6) -0.0032(6)
C6 0.0210(8) 0.0204(8) 0.0202(8) -0.0003(6) -0.0059(6) -0.0048(6)
C7 0.0209(8) 0.0185(8) 0.0195(8) -0.0001(6) -0.0074(6) -0.0045(6)
C9 0.0269(9) 0.0157(7) 0.0225(8) -0.0002(6) -0.0062(7) -0.0063(6)
C8 0.0225(9) 0.0187(8) 0.0206(8) -0.0014(6) -0.0069(7) -0.0035(6)
C10 0.0235(9) 0.0197(8) 0.0207(8) 0.0004(6) -0.0037(7) -0.0077(6)
C11 0.0219(8) 0.0188(8) 0.0177(7) -0.0003(6) -0.0070(7) -0.0042(6)
C12 0.0223(9) 0.0215(8) 0.0245(8) -0.0006(6) -0.0006(7) -0.0071(6)
C13 0.0273(9) 0.0203(8) 0.0253(8) -0.0002(6) -0.0004(7) -0.0047(7)
C14 0.0269(9) 0.0242(8) 0.0239(8) -0.0009(6) -0.0003(7) -0.0039(7)
C15 0.0293(10) 0.0261(9) 0.0252(9) -0.0003(7) -0.0027(7) -0.0042(7)
C16 0.0312(10) 0.0313(9) 0.0279(9) -0.0041(7) -0.0022(8) -0.0046(8)
C17 0.0330(10) 0.0328(10) 0.0268(9) -0.0040(7) -0.0036(8) -0.0072(8)
C18 0.0413(12) 0.0472(12) 0.0332(10) -0.0111(9) -0.0058(9) -0.0113(9)
C19 0.0511(14) 0.0641(15) 0.0357(11) -0.0062(10) -0.0124(10) -0.0180(11)

loop_
_atom_type_symbol
_atom_type_description
_atom_type_scat_dispersion_real
_atom_type_scat_dispersion_imag
_atom_type_scat_source
C C 0.0181 0.0091 'International Tables Vol C Tables 4.2.6.8 and 6.1.1.4'
H H 0.0000 0.0000 'International Tables Vol C Tables 4.2.6.8 and 6.1.1.4'
S S 0.3331 0.5567 'International Tables Vol C Tables 4.2.6.8 and 6.1.1.4'

loop_
_citation_id
_citation_doi
_citation_year
1 10.1021/acs.orglett.8b02546 2018

loop_
_geom_angle_atom_site_label_1
_geom_angle_atom_site_label_2
_geom_angle_atom_site_label_3
_geom_angle
_geom_angle_site_symmetry_1
_geom_angle_site_symmetry_3
C1 S1 C5 101.92(8) . .
C2 C1 S1 126.05(14) . .
C2 C1 H1 117.0 . .
S1 C1 H1 117.0 . .
C1 C2 C3 123.86(16) . .
C1 C2 H2 118.1 . .
C3 C2 H2 118.1 . .
C4 C3 C2 122.04(16) . .
C4 C3 H3 119.0 . .
C2 C3 H3 119.0 . .
C3 C4 C8 130.49(15) . .
C3 C4 C5 124.29(16) . .
C8 C4 C5 105.22(14) . .
C6 C5 C4 111.03(14) . .
C6 C5 S1 127.21(13) . .
C4 C5 S1 121.76(12) . .
C5 C6 C7 106.78(14) . .
C5 C6 C12 123.46(15) . .
C7 C6 C12 129.74(14) . .
C8 C7 C11 119.32(14) . 2_667
C8 C7 C6 108.37(14) . .
C11 C7 C6 132.30(14) 2_667 .
C10 C9 C8 119.72(14) . .
C10 C9 H9 120.1 . .
C8 C9 H9 120.1 . .
C7 C8 C9 121.67(15) . .
C7 C8 C4 108.59(14) . .
C9 C8 C4 129.72(14) . .
C9 C10 C11 121.53(15) . .
C9 C10 H10 119.2 . .
C11 C10 H10 119.2 . .
C10 C11 C7 122.31(14) . 2_667
C10 C11 C11 119.42(18) . 2_667
C7 C11 C11 118.27(17) 2_667 2_667
C6 C12 C13 113.75(14) . .
C6 C12 H12A 108.8 . .
C13 C12 H12A 108.8 . .
C6 C12 H12B 108.8 . .
C13 C12 H12B 108.8 . .
H12A C12 H12B 107.7 . .
C14 C13 C12 114.03(14) . .
C14 C13 H13A 108.7 . .
C12 C13 H13A 108.7 . .
C14 C13 H13B 108.7 . .
C12 C13 H13B 108.7 . .
H13A C13 H13B 107.6 . .
C13 C14 C15 113.53(14) . .
C13 C14 H14A 108.9 . .
C15 C14 H14A 108.9 . .
C13 C14 H14B 108.9 . .
C15 C14 H14B 108.9 . .
H14A C14 H14B 107.7 . .
C16 C15 C14 113.23(14) . .
C16 C15 H15A 108.9 . .
C14 C15 H15A 108.9 . .
C16 C15 H15B 108.9 . .
C14 C15 H15B 108.9 . .
H15A C15 H15B 107.7 . .
C15 C16 C17 114.53(15) . .
C15 C16 H16A 108.6 . .
C17 C16 H16A 108.6 . .
C15 C16 H16B 108.6 . .
C17 C16 H16B 108.6 . .
H16A C16 H16B 107.6 . .
C18 C17 C16 113.60(16) . .
C18 C17 H17A 108.8 . .
C16 C17 H17A 108.8 . .
C18 C17 H17B 108.8 . .
C16 C17 H17B 108.8 . .
H17A C17 H17B 107.7 . .
C17 C18 C19 113.67(18) . .
C17 C18 H18A 108.8 . .
C19 C18 H18A 108.8 . .
C17 C18 H18B 108.8 . .
C19 C18 H18B 108.8 . .
H18A C18 H18B 107.7 . .
C18 C19 H19A 109.5 . .
C18 C19 H19B 109.5 . .
H19A C19 H19B 109.5 . .
C18 C19 H19C 109.5 . .
H19A C19 H19C 109.5 . .
H19B C19 H19C 109.5 . .

loop_
_geom_bond_atom_site_label_1
_geom_bond_atom_site_label_2
_geom_bond_distance
_geom_bond_site_symmetry_2
S1 C1 1.7158(18) .
S1 C5 1.7376(17) .
C1 C2 1.348(3) .
C1 H1 0.9500 .
C2 C3 1.428(2) .
C2 H2 0.9500 .
C3 C4 1.351(2) .
C3 H3 0.9500 .
C4 C8 1.440(2) .
C4 C5 1.464(2) .
C5 C6 1.360(2) .
C6 C7 1.472(2) .
C6 C12 1.504(2) .
C7 C8 1.405(2) .
C7 C11 1.428(2) 2_667
C9 C10 1.361(2) .
C9 C8 1.405(2) .
C9 H9 0.9500 .
C10 C11 1.420(2) .
C10 H10 0.9500 .
C11 C7 1.428(2) 2_667
C11 C11 1.444(3) 2_667
C12 C13 1.537(2) .
C12 H12A 0.9900 .
C12 H12B 0.9900 .
C13 C14 1.520(2) .
C13 H13A 0.9900 .
C13 H13B 0.9900 .
C14 C15 1.526(2) .
C14 H14A 0.9900 .
C14 H14B 0.9900 .
C15 C16 1.519(2) .
C15 H15A 0.9900 .
C15 H15B 0.9900 .
C16 C17 1.519(3) .
C16 H16A 0.9900 .
C16 H16B 0.9900 .
C17 C18 1.519(2) .
C17 H17A 0.9900 .
C17 H17B 0.9900 .
C18 C19 1.521(3) .
C18 H18A 0.9900 .
C18 H18B 0.9900 .
C19 H19A 0.9800 .
C19 H19B 0.9800 .
C19 H19C 0.9800 .

loop_
_geom_torsion_atom_site_label_1
_geom_torsion_atom_site_label_2
_geom_torsion_atom_site_label_3
_geom_torsion_atom_site_label_4
_geom_torsion
_geom_torsion_site_symmetry_1
_geom_torsion_site_symmetry_4
C5 S1 C1 C2 2.47(19) . .
S1 C1 C2 C3 -0.8(3) . .
C1 C2 C3 C4 -1.1(3) . .
C2 C3 C4 C8 -178.35(16) . .
C2 C3 C4 C5 0.5(3) . .
C3 C4 C5 C6 -178.39(16) . .
C8 C4 C5 C6 0.69(18) . .
C3 C4 C5 S1 1.8(2) . .
C8 C4 C5 S1 -179.13(11) . .
C1 S1 C5 C6 177.37(15) . .
C1 S1 C5 C4 -2.84(15) . .
C4 C5 C6 C7 -0.01(18) . .
S1 C5 C6 C7 179.80(12) . .
C4 C5 C6 C12 -178.42(15) . .
S1 C5 C6 C12 1.4(2) . .
C5 C6 C7 C8 -0.71(18) . .
C12 C6 C7 C8 177.57(15) . .
C5 C6 C7 C11 178.99(16) . 2_667
C12 C6 C7 C11 -2.7(3) . 2_667
C11 C7 C8 C9 2.9(2) 2_667 .
C6 C7 C8 C9 -177.36(14) . .
C11 C7 C8 C4 -178.60(14) 2_667 .
C6 C7 C8 C4 1.14(18) . .
C10 C9 C8 C7 -1.4(2) . .
C10 C9 C8 C4 -179.51(16) . .
C3 C4 C8 C7 177.88(17) . .
C5 C4 C8 C7 -1.11(18) . .
C3 C4 C8 C9 -3.8(3) . .
C5 C4 C8 C9 177.23(16) . .
C8 C9 C10 C11 -0.9(2) . .
C9 C10 C11 C7 -178.42(15) . 2_667
C9 C10 C11 C11 1.5(3) . 2_667
C5 C6 C12 C13 104.31(19) . .
C7 C6 C12 C13 -73.7(2) . .
C6 C12 C13 C14 -61.17(19) . .
C12 C13 C14 C15 178.93(13) . .
C13 C14 C15 C16 -177.33(14) . .
C14 C15 C16 C17 -178.28(14) . .
C15 C16 C17 C18 179.46(15) . .
C16 C17 C18 C19 179.97(17) . .
